data_4110127
loop_
_publ_author_name
'Hiromitsu Maeda'
'Yohei Haketa'
'Takashi Nakanishi'

_publ_section_title
;
 Aryl-Substituted C3-Bridged Oligopyrroles as Anion Receptors for
 Formation of Supramolecular Organogels
;
_journal_name_full 'Journal of the American Chemical Society'
_journal_page_first 13661
_journal_page_last 13674
_journal_paper_doi 10.1021/ja074435z
_journal_volume 129
_journal_year 2007
_chemical_formula_moiety 'C29 H29 B F2 N2 O8, C16 H36 N, 0.5(C2 H4 Cl2), Cl'
_chemical_formula_sum 'C46 H67 B Cl2 F2 N3 O8'
_chemical_formula_weight 909.74
_chemical_name_systematic
; 
 ? 
;
_space_group_IT_number 2
_symmetry_cell_setting triclinic
_symmetry_Int_Tables_number 2
_symmetry_space_group_name_Hall '-P 1'
_symmetry_space_group_name_H-M 'P -1'
_atom_sites_solution_hydrogens geom
_atom_sites_solution_primary direct
_atom_sites_solution_secondary difmap
_audit_creation_method SHELXL-97
_cell_angle_alpha 85.480(11)
_cell_angle_beta 78.711(9)
_cell_angle_gamma 80.498(10)
_cell_formula_units_Z 4
_cell_length_a 12.138(3)
_cell_length_b 20.055(6)
_cell_length_c 20.264(5)
_cell_measurement_reflns_used 24893
_cell_measurement_temperature 123(2)
_cell_measurement_theta_max 27.6
_cell_measurement_theta_min 3.0
_cell_volume 4765(2)
_computing_structure_refinement 'SHELXL-97 (Sheldrick, 1997)'
_computing_structure_solution 'SHELXS-97 (Sheldrick, 1990)'
_diffrn_ambient_temperature 123(2)
_diffrn_detector_area_resol_mean 10.00
_diffrn_measured_fraction_theta_full 0.956
_diffrn_measured_fraction_theta_max 0.956
_diffrn_measurement_device_type 'Rigaku RAXIS-RAPID'
_diffrn_measurement_method \w
_diffrn_radiation_monochromator graphite
_diffrn_radiation_source 'fine-focus sealed tube'
_diffrn_radiation_type MoK\a
_diffrn_radiation_wavelength 0.71075
_diffrn_reflns_av_R_equivalents 0.0885
_diffrn_reflns_av_sigmaI/netI 0.1336
_diffrn_reflns_limit_h_max 15
_diffrn_reflns_limit_h_min -15
_diffrn_reflns_limit_k_max 26
_diffrn_reflns_limit_k_min -26
_diffrn_reflns_limit_l_max 26
_diffrn_reflns_limit_l_min -26
_diffrn_reflns_number 44186
_diffrn_reflns_theta_full 27.48
_diffrn_reflns_theta_max 27.48
_diffrn_reflns_theta_min 3.04
_exptl_absorpt_coefficient_mu 0.198
_exptl_absorpt_correction_T_max 0.9805
_exptl_absorpt_correction_T_min 0.9251
_exptl_absorpt_correction_type none
_exptl_crystal_colour orange
_exptl_crystal_density_diffrn 1.268
_exptl_crystal_description prism
_exptl_crystal_F_000 1940
_exptl_crystal_size_max 0.40
_exptl_crystal_size_mid 0.20
_exptl_crystal_size_min 0.10
_refine_diff_density_max 1.376
_refine_diff_density_min -0.662
_refine_diff_density_rms 0.077
_refine_ls_extinction_method none
_refine_ls_goodness_of_fit_ref 1.032
_refine_ls_hydrogen_treatment constr
_refine_ls_matrix_type full
_refine_ls_number_parameters 1137
_refine_ls_number_reflns 20883
_refine_ls_number_restraints 847
_refine_ls_restrained_S_all 1.042
_refine_ls_R_factor_all 0.1712
_refine_ls_R_factor_gt 0.0816
_refine_ls_shift/su_max 0.000
_refine_ls_shift/su_mean 0.000
_refine_ls_structure_factor_coef Fsqd
_refine_ls_weighting_details 'calc w=1/[\s^2^(Fo^2^)+(0.0988P)^2^+2.9650P] where P=(Fo^2^+2Fc^2^)/3'
_refine_ls_weighting_scheme calc
_refine_ls_wR_factor_gt 0.1919
_refine_ls_wR_factor_ref 0.2359
_reflns_number_gt 10350
_reflns_number_total 20883
_reflns_threshold_expression >2sigma(I)
_cod_data_source_file ja074435zsi20070702_110821_7.cif
_cod_data_source_block 70220mae
_cod_database_code 4110127

loop_
_symmetry_equiv_pos_as_xyz
'x, y, z'
'-x, -y, -z'

loop_
_atom_site_label
_atom_site_type_symbol
_atom_site_fract_x
_atom_site_fract_y
_atom_site_fract_z
_atom_site_U_iso_or_equiv
_atom_site_adp_type
_atom_site_occupancy
_atom_site_symmetry_multiplicity
_atom_site_calc_flag
_atom_site_refinement_flags
C1 C 0.3186(4) 0.3650(2) -0.0284(2) 0.0288(9) Uani 1 1 d U
H1 H 0.3273 0.3471 0.0155 0.035 Uiso 1 1 calc R
C2 C 0.3010(4) 0.3232(2) -0.0756(2) 0.0278(9) Uani 1 1 d U
C3 C 0.2881(3) 0.3495(2) -0.1398(2) 0.0258(9) Uani 1 1 d U
C4 C 0.2917(3) 0.4178(2) -0.1560(2) 0.0269(9) Uani 1 1 d U
C5 C 0.3100(3) 0.4593(2) -0.1096(2) 0.0266(9) Uani 1 1 d U
H2 H 0.3134 0.5058 -0.1215 0.032 Uiso 1 1 calc R
C6 C 0.3235(3) 0.4333(2) -0.0453(2) 0.0249(8) Uani 1 1 d U
C7 C 0.3427(3) 0.4793(2) 0.00249(19) 0.0246(8) Uani 1 1 d U
C8 C 0.3618(4) 0.5465(2) -0.0080(2) 0.0292(9) Uani 1 1 d U
H3 H 0.3667 0.5720 -0.0497 0.035 Uiso 1 1 calc R
C9 C 0.3724(4) 0.5696(2) 0.0523(2) 0.0283(9) Uani 1 1 d U
H4 H 0.3850 0.6137 0.0596 0.034 Uiso 1 1 calc R
C10 C 0.3611(3) 0.5167(2) 0.1005(2) 0.0239(8) Uani 1 1 d U
C11 C 0.3584(3) 0.5156(2) 0.1711(2) 0.0235(8) Uani 1 1 d U
C12 C 0.3580(3) 0.4566(2) 0.2120(2) 0.0265(9) Uani 1 1 d U
H5 H 0.3738 0.4136 0.1926 0.032 Uiso 1 1 calc R
C13 C 0.3343(3) 0.4610(2) 0.2816(2) 0.0249(8) Uani 1 1 d U
C14 C 0.3191(4) 0.4036(2) 0.3271(2) 0.0268(9) Uani 1 1 d U
C15 C 0.3038(4) 0.3992(2) 0.3967(2) 0.0287(9) Uani 1 1 d U
H6 H 0.2996 0.4355 0.4250 0.034 Uiso 1 1 calc R
C16 C 0.2956(4) 0.3325(2) 0.4178(2) 0.0267(9) Uani 1 1 d U
H7 H 0.2849 0.3149 0.4632 0.032 Uiso 1 1 calc R
C17 C 0.3060(3) 0.2956(2) 0.3607(2) 0.0259(9) Uani 1 1 d U
C18 C 0.3000(3) 0.2240(2) 0.3554(2) 0.0257(9) Uani 1 1 d U
C19 C 0.2601(3) 0.1866(2) 0.4144(2) 0.0275(9) Uani 1 1 d U
H8 H 0.2422 0.2071 0.4566 0.033 Uiso 1 1 calc R
C20 C 0.2473(4) 0.1202(2) 0.4104(2) 0.0271(9) Uani 1 1 d U
C21 C 0.2737(3) 0.0897(2) 0.3489(2) 0.0263(9) Uani 1 1 d U
C22 C 0.3174(3) 0.1266(2) 0.2902(2) 0.0265(9) Uani 1 1 d U
C23 C 0.3313(4) 0.1936(2) 0.2938(2) 0.0284(9) Uani 1 1 d U
H9 H 0.3620 0.2183 0.2545 0.034 Uiso 1 1 calc R
C24 C 0.3047(5) 0.2274(2) 0.0015(2) 0.0468(13) Uani 1 1 d U
H10 H 0.3820 0.2279 0.0088 0.070 Uiso 1 1 calc R
H11 H 0.2894 0.1806 0.0053 0.070 Uiso 1 1 calc R
H12 H 0.2499 0.2540 0.0354 0.070 Uiso 1 1 calc R
C25 C 0.3672(4) 0.2834(2) -0.2342(2) 0.0345(10) Uani 1 1 d U
H13 H 0.4089 0.3208 -0.2521 0.052 Uiso 1 1 calc R
H14 H 0.3441 0.2638 -0.2712 0.052 Uiso 1 1 calc R
H15 H 0.4163 0.2486 -0.2121 0.052 Uiso 1 1 calc R
C26 C 0.2898(4) 0.5061(2) -0.2412(2) 0.0314(10) Uani 1 1 d U
H16 H 0.2340 0.5382 -0.2132 0.047 Uiso 1 1 calc R
H17 H 0.2808 0.5143 -0.2883 0.047 Uiso 1 1 calc R
H18 H 0.3667 0.5121 -0.2373 0.047 Uiso 1 1 calc R
C27 C 0.1844(5) 0.1084(3) 0.5292(2) 0.0411(12) Uani 1 1 d U
H19 H 0.2531 0.1230 0.5381 0.062 Uiso 1 1 calc R
H20 H 0.1595 0.0745 0.5641 0.062 Uiso 1 1 calc R
H21 H 0.1241 0.1475 0.5297 0.062 Uiso 1 1 calc R
C28 C 0.3393(5) -0.0265(2) 0.3604(3) 0.0437(12) Uani 1 1 d U
H22 H 0.4049 -0.0294 0.3233 0.066 Uiso 1 1 calc R
H23 H 0.3111 -0.0700 0.3677 0.066 Uiso 1 1 calc R
H24 H 0.3622 -0.0155 0.4015 0.066 Uiso 1 1 calc R
C29 C 0.3961(4) 0.1260(2) 0.1736(2) 0.0340(10) Uani 1 1 d U
H25 H 0.3455 0.1668 0.1623 0.051 Uiso 1 1 calc R
H26 H 0.4139 0.0957 0.1360 0.051 Uiso 1 1 calc R
H27 H 0.4665 0.1386 0.1821 0.051 Uiso 1 1 calc R
O1 O 0.2941(3) 0.25591(15) -0.06401(15) 0.0367(7) Uani 1 1 d U
O2 O 0.2677(2) 0.30835(15) -0.18605(14) 0.0292(7) Uani 1 1 d U
O3 O 0.2722(3) 0.43856(15) -0.21923(14) 0.0302(7) Uani 1 1 d U
O4 O 0.3490(3) 0.57515(14) 0.19708(14) 0.0295(7) Uani 1 1 d U
O5 O 0.3232(3) 0.51957(14) 0.30950(14) 0.0298(7) Uani 1 1 d U
O6 O 0.2087(3) 0.07938(15) 0.46460(14) 0.0335(7) Uani 1 1 d U
O7 O 0.2518(3) 0.02507(15) 0.34399(15) 0.0320(7) Uani 1 1 d U
O8 O 0.3411(3) 0.09211(15) 0.23263(14) 0.0321(7) Uani 1 1 d U
N1 N 0.3444(3) 0.46196(17) 0.06868(16) 0.0242(7) Uani 1 1 d U
H28 H 0.3360 0.4219 0.0882 0.029 Uiso 1 1 calc R
N2 N 0.3207(3) 0.33956(17) 0.30548(17) 0.0275(8) Uani 1 1 d U
H29 H 0.3297 0.3288 0.2633 0.033 Uiso 1 1 calc R
B1 B 0.3581(4) 0.5789(2) 0.2682(2) 0.0267(10) Uani 1 1 d U
F1 F 0.2851(2) 0.63578(13) 0.29322(12) 0.0393(6) Uani 1 1 d U
F2 F 0.4683(2) 0.58390(13) 0.27173(13) 0.0378(6) Uani 1 1 d U
Cl1 Cl 0.29135(10) 0.31642(5) 0.15252(5) 0.0334(3) Uani 1 1 d .
C30 C 0.4020(3) 0.7434(2) -0.3532(2) 0.0244(8) Uani 1 1 d U
H30 H 0.3962 0.7660 -0.3129 0.029 Uiso 1 1 calc R
C31 C 0.3890(4) 0.6755(2) -0.3500(2) 0.0280(9) Uani 1 1 d U
C32 C 0.3978(4) 0.6417(2) -0.4083(2) 0.0269(9) Uani 1 1 d U
C33 C 0.4275(4) 0.6755(2) -0.4709(2) 0.0276(9) Uani 1 1 d U
C34 C 0.4402(4) 0.7436(2) -0.4742(2) 0.0261(9) Uani 1 1 d U
H31 H 0.4603 0.7664 -0.5167 0.031 Uiso 1 1 calc R
C35 C 0.4234(3) 0.7780(2) -0.4152(2) 0.0249(9) Uani 1 1 d U
C36 C 0.4197(3) 0.8512(2) -0.42063(19) 0.0227(8) Uani 1 1 d U
C37 C 0.4232(4) 0.8943(2) -0.4783(2) 0.0277(9) Uani 1 1 d U
H32 H 0.4371 0.8807 -0.5234 0.033 Uiso 1 1 calc R
C38 C 0.4030(4) 0.9603(2) -0.4584(2) 0.0271(9) Uani 1 1 d U
H33 H 0.3996 0.9999 -0.4873 0.033 Uiso 1 1 calc R
C39 C 0.3885(3) 0.9582(2) -0.3888(2) 0.0242(8) Uani 1 1 d U
C40 C 0.3735(3) 1.0121(2) -0.3446(2) 0.0249(9) Uani 1 1 d U
C41 C 0.3510(4) 1.0037(2) -0.2751(2) 0.0317(10) Uani 1 1 d U
H34 H 0.3280 0.9629 -0.2543 0.038 Uiso 1 1 calc R
C42 C 0.3620(4) 1.0543(2) -0.2365(2) 0.0263(9) Uani 1 1 d U
C43 C 0.3605(4) 1.0443(2) -0.1658(2) 0.0286(9) Uani 1 1 d U
C44 C 0.3803(4) 1.0863(2) -0.1202(2) 0.0343(10) Uani 1 1 d U
H35 H 0.3934 1.1318 -0.1292 0.041 Uiso 1 1 calc R
C45 C 0.3778(4) 1.0503(2) -0.0589(2) 0.0334(10) Uani 1 1 d U
H36 H 0.3904 1.0667 -0.0187 0.040 Uiso 1 1 calc R
C46 C 0.3537(4) 0.9860(2) -0.06620(19) 0.0273(9) Uani 1 1 d U
C47 C 0.3421(4) 0.9285(2) -0.0178(2) 0.0288(9) Uani 1 1 d U
C48 C 0.3190(4) 0.9409(2) 0.0506(2) 0.0311(10) Uani 1 1 d U
H37 H 0.3113 0.9858 0.0648 0.037 Uiso 1 1 calc R
C49 C 0.3071(4) 0.8872(2) 0.0983(2) 0.0305(9) Uani 1 1 d U
C50 C 0.3161(4) 0.8222(2) 0.0776(2) 0.0270(9) Uani 1 1 d U
C51 C 0.3424(4) 0.8089(2) 0.0093(2) 0.0261(9) Uani 1 1 d U
C52 C 0.3533(4) 0.8629(2) -0.0385(2) 0.0272(9) Uani 1 1 d U
H38 H 0.3684 0.8546 -0.0851 0.033 Uiso 1 1 calc R
C53 C 0.3890(4) 0.6643(2) -0.2319(2) 0.0321(10) Uani 1 1 d U
H39 H 0.4672 0.6740 -0.2411 0.048 Uiso 1 1 calc R
H40 H 0.3799 0.6307 -0.1942 0.048 Uiso 1 1 calc R
H41 H 0.3362 0.7060 -0.2203 0.048 Uiso 1 1 calc R
C54 C 0.4617(4) 0.5235(2) -0.4085(3) 0.0382(11) Uani 1 1 d U
H42 H 0.5196 0.5309 -0.4484 0.057 Uiso 1 1 calc R
H43 H 0.4349 0.4805 -0.4113 0.057 Uiso 1 1 calc R
H44 H 0.4947 0.5221 -0.3679 0.057 Uiso 1 1 calc R
C55 C 0.4722(5) 0.6706(2) -0.5906(2) 0.0390(11) Uani 1 1 d U
H45 H 0.4131 0.7091 -0.5966 0.059 Uiso 1 1 calc R
H46 H 0.4792 0.6387 -0.6259 0.059 Uiso 1 1 calc R
H47 H 0.5449 0.6869 -0.5935 0.059 Uiso 1 1 calc R
C56 C 0.2993(5) 0.9577(2) 0.1889(2) 0.0418(12) Uani 1 1 d U
H48 H 0.3781 0.9650 0.1723 0.063 Uiso 1 1 calc R
H49 H 0.2837 0.9563 0.2383 0.063 Uiso 1 1 calc R
H50 H 0.2476 0.9949 0.1718 0.063 Uiso 1 1 calc R
C57 C 0.3970(4) 0.7433(3) 0.1538(3) 0.0433(12) Uani 1 1 d U
H51 H 0.4603 0.7259 0.1185 0.065 Uiso 1 1 calc R
H52 H 0.3792 0.7067 0.1872 0.065 Uiso 1 1 calc R
H53 H 0.4185 0.7797 0.1759 0.065 Uiso 1 1 calc R
C58 C 0.4023(5) 0.7275(2) -0.0731(2) 0.0435(13) Uani 1 1 d U
H54 H 0.3507 0.7495 -0.1027 0.065 Uiso 1 1 calc R
H55 H 0.4135 0.6784 -0.0773 0.065 Uiso 1 1 calc R
H56 H 0.4756 0.7439 -0.0862 0.065 Uiso 1 1 calc R
O9 O 0.3651(3) 0.63814(15) -0.29067(14) 0.0342(7) Uani 1 1 d U
O10 O 0.3680(3) 0.57776(14) -0.40553(15) 0.0313(7) Uani 1 1 d U
O11 O 0.4420(3) 0.63751(15) -0.52615(14) 0.0335(7) Uani 1 1 d U
O12 O 0.3904(3) 1.07154(14) -0.37457(14) 0.0295(7) Uani 1 1 d U
O13 O 0.3815(3) 1.11432(14) -0.26330(14) 0.0337(7) Uani 1 1 d U
O14 O 0.2828(3) 0.89511(16) 0.16617(15) 0.0405(8) Uani 1 1 d U
O15 O 0.2989(2) 0.76915(15) 0.12446(14) 0.0316(7) Uani 1 1 d U
O16 O 0.3545(3) 0.74310(15) -0.00529(14) 0.0359(7) Uani 1 1 d U
N3 N 0.3973(3) 0.89051(16) -0.36671(16) 0.0239(7) Uani 1 1 d U
H57 H 0.3896 0.8755 -0.3243 0.029 Uiso 1 1 calc R
N4 N 0.3438(3) 0.98314(17) -0.13187(16) 0.0251(7) Uani 1 1 d U
H58 H 0.3290 0.9478 -0.1499 0.030 Uiso 1 1 calc R
B2 B 0.3700(5) 1.1316(3) -0.3345(3) 0.0353(12) Uani 1 1 d U
F3 F 0.2593(3) 1.16332(17) -0.33451(15) 0.0620(9) Uani 1 1 d U
F4 F 0.4467(3) 1.17352(14) -0.36197(13) 0.0560(9) Uani 1 1 d U
Cl2 Cl 0.69810(10) 0.15120(5) 0.20570(5) 0.0319(3) Uani 1 1 d .
N5 N 0.0039(3) 0.72489(19) 0.22979(18) 0.0313(8) Uani 1 1 d U
N6 N 0.9818(3) 0.2317(2) 0.2490(2) 0.0434(10) Uani 1 1 d U
C59 C -0.0870(4) 0.7032(2) 0.2866(2) 0.0339(10) Uani 1 1 d U
H59 H -0.1332 0.7444 0.3071 0.041 Uiso 1 1 calc R
H60 H -0.1380 0.6800 0.2669 0.041 Uiso 1 1 calc R
C60 C -0.0449(4) 0.6569(3) 0.3423(3) 0.0475(12) Uani 1 1 d U
H61 H 0.0097 0.6781 0.3610 0.057 Uiso 1 1 calc R
H62 H -0.0046 0.6135 0.3235 0.057 Uiso 1 1 calc R
C61 C -0.1449(5) 0.6434(3) 0.3988(3) 0.0529(14) Uani 1 1 d U
H63 H -0.1143 0.6242 0.4393 0.063 Uiso 1 1 calc R
H64 H -0.1936 0.6870 0.4107 0.063 Uiso 1 1 calc R
C62 C -0.2167(6) 0.5962(4) 0.3810(3) 0.076(2) Uani 1 1 d U
H65 H -0.2490 0.6153 0.3417 0.113 Uiso 1 1 calc R
H66 H -0.2783 0.5902 0.4191 0.113 Uiso 1 1 calc R
H67 H -0.1698 0.5524 0.3705 0.113 Uiso 1 1 calc R
C63 C 0.0894(4) 0.7579(2) 0.2569(2) 0.0340(10) Uani 1 1 d U
H68 H 0.1318 0.7233 0.2839 0.041 Uiso 1 1 calc R
H69 H 0.1448 0.7729 0.2182 0.041 Uiso 1 1 calc R
C64 C 0.0395(4) 0.8181(3) 0.3001(3) 0.0480(12) Uani 1 1 d U
H70 H -0.0034 0.8533 0.2738 0.058 Uiso 1 1 calc R
H71 H -0.0142 0.8036 0.3399 0.058 Uiso 1 1 calc R
C65 C 0.1321(5) 0.8475(3) 0.3230(3) 0.0484(13) Uani 1 1 d U
H72 H 0.0974 0.8895 0.3465 0.058 Uiso 1 1 calc R
H73 H 0.1867 0.8602 0.2828 0.058 Uiso 1 1 calc R
C66 C 0.1982(7) 0.7994(4) 0.3705(4) 0.089(2) Uani 1 1 d U
H74 H 0.1447 0.7851 0.4097 0.134 Uiso 1 1 calc R
H75 H 0.2528 0.8231 0.3854 0.134 Uiso 1 1 calc R
H76 H 0.2390 0.7596 0.3463 0.134 Uiso 1 1 calc R
C67 C 0.0716(4) 0.6641(3) 0.1930(3) 0.0386(11) Uani 1 1 d U
H77 H 0.1134 0.6348 0.2245 0.046 Uiso 1 1 calc R
H78 H 0.1288 0.6800 0.1559 0.046 Uiso 1 1 calc R
C68 C 0.0013(4) 0.6212(3) 0.1635(3) 0.0518(13) Uani 1 1 d U
H79 H -0.0593 0.6070 0.1994 0.062 Uiso 1 1 calc R
H80 H -0.0353 0.6485 0.1285 0.062 Uiso 1 1 calc R
C69 C 0.0779(5) 0.5588(3) 0.1326(3) 0.0666(17) Uani 1 1 d U
H81 H 0.1369 0.5734 0.0958 0.080 Uiso 1 1 calc R
H82 H 0.1167 0.5328 0.1674 0.080 Uiso 1 1 calc R
C70 C 0.0115(6) 0.5135(4) 0.1050(4) 0.097(2) Uani 1 1 d U
H83 H -0.0469 0.4988 0.1412 0.145 Uiso 1 1 calc R
H84 H 0.0632 0.4738 0.0863 0.145 Uiso 1 1 calc R
H85 H -0.0248 0.5385 0.0694 0.145 Uiso 1 1 calc R
C71 C -0.0584(4) 0.7743(3) 0.1846(2) 0.0384(11) Uani 1 1 d U
H86 H -0.1044 0.8112 0.2122 0.046 Uiso 1 1 calc R
H87 H -0.1118 0.7507 0.1675 0.046 Uiso 1 1 calc R
C72 C 0.0156(4) 0.8059(3) 0.1244(3) 0.0455(12) Uani 1 1 d U
H88 H 0.0659 0.8328 0.1404 0.055 Uiso 1 1 calc R
H89 H 0.0639 0.7699 0.0965 0.055 Uiso 1 1 calc R
C73 C -0.0607(5) 0.8514(3) 0.0827(3) 0.0581(15) Uani 1 1 d U
H90 H -0.1087 0.8872 0.1110 0.070 Uiso 1 1 calc R
H91 H -0.1117 0.8243 0.0677 0.070 Uiso 1 1 calc R
C74 C 0.0074(6) 0.8842(4) 0.0213(3) 0.087(2) Uani 1 1 d U
H92 H 0.0512 0.9153 0.0359 0.131 Uiso 1 1 calc R
H93 H -0.0446 0.9094 -0.0065 0.131 Uiso 1 1 calc R
H94 H 0.0594 0.8491 -0.0051 0.131 Uiso 1 1 calc R
C75 C 0.9092(4) 0.2661(3) 0.1990(2) 0.0487(13) Uani 1 1 d U
H95 H 0.8667 0.2326 0.1861 0.058 Uiso 1 1 calc R
H96 H 0.8529 0.3027 0.2215 0.058 Uiso 1 1 calc R
C76 C 0.9751(6) 0.2955(4) 0.1364(3) 0.0820(19) Uani 1 1 d U
H97 H 1.0304 0.2590 0.1129 0.098 Uiso 1 1 calc R
H98 H 1.0182 0.3289 0.1488 0.098 Uiso 1 1 calc R
C77 C 0.8986(5) 0.3294(4) 0.0896(3) 0.0734(18) Uani 1 1 d U
H99 H 0.8403 0.3007 0.0879 0.088 Uiso 1 1 calc R
H100 H 0.8588 0.3732 0.1077 0.088 Uiso 1 1 calc R
C78 C 0.9589(10) 0.3410(6) 0.0235(5) 0.142(4) Uani 1 1 d U
H101 H 1.0321 0.3543 0.0257 0.213 Uiso 1 1 calc R
H102 H 0.9143 0.3772 0.0001 0.213 Uiso 1 1 calc R
H103 H 0.9719 0.2995 -0.0012 0.213 Uiso 1 1 calc R
C79 C 0.9014(4) 0.2012(2) 0.3060(2) 0.0374(11) Uani 1 1 d U
H104 H 0.8611 0.1707 0.2866 0.045 Uiso 1 1 calc R
H105 H 0.8436 0.2382 0.3266 0.045 Uiso 1 1 calc R
C80 C 0.9563(4) 0.1617(3) 0.3614(2) 0.0414(11) Uani 1 1 d U
H106 H 0.9913 0.1923 0.3843 0.050 Uiso 1 1 calc R
H107 H 1.0170 0.1256 0.3416 0.050 Uiso 1 1 calc R
C81 C 0.8671(4) 0.1301(3) 0.4125(3) 0.0487(13) Uani 1 1 d U
H108 H 0.8094 0.1666 0.4341 0.058 Uiso 1 1 calc R
H109 H 0.8283 0.1025 0.3887 0.058 Uiso 1 1 calc R
C82 C 0.9181(5) 0.0858(3) 0.4666(3) 0.0670(18) Uani 1 1 d U
H110 H 0.9794 0.0517 0.4453 0.100 Uiso 1 1 calc R
H111 H 0.8592 0.0633 0.4955 0.100 Uiso 1 1 calc R
H112 H 0.9488 0.1139 0.4939 0.100 Uiso 1 1 calc R
C83 C 1.0750(5) 0.1781(3) 0.2158(3) 0.0589(15) Uani 1 1 d U
H113 H 1.1287 0.2012 0.1821 0.071 Uiso 1 1 calc R
H114 H 1.1174 0.1557 0.2506 0.071 Uiso 1 1 calc R
C84 C 1.0382(6) 0.1238(4) 0.1812(3) 0.0740(18) Uani 1 1 d U
H115 H 0.9728 0.1451 0.1604 0.089 Uiso 1 1 calc R
H116 H 1.1011 0.1082 0.1440 0.089 Uiso 1 1 calc R
C85 C 1.0048(6) 0.0623(4) 0.2226(4) 0.083(2) Uani 1 1 d U
H117 H 0.9343 0.0755 0.2557 0.099 Uiso 1 1 calc R
H118 H 1.0656 0.0426 0.2478 0.099 Uiso 1 1 calc R
C86 C 0.9853(8) 0.0091(5) 0.1767(5) 0.107(3) Uani 1 1 d U
H119 H 0.9220 0.0278 0.1539 0.161 Uiso 1 1 calc R
H120 H 0.9672 -0.0315 0.2041 0.161 Uiso 1 1 calc R
H121 H 1.0543 -0.0027 0.1430 0.161 Uiso 1 1 calc R
C87 C 1.0408(4) 0.2830(3) 0.2758(3) 0.0491(13) Uani 1 1 d U
H122 H 1.0951 0.3005 0.2380 0.059 Uiso 1 1 calc R
H123 H 1.0852 0.2593 0.3092 0.059 Uiso 1 1 calc R
C88 C 0.9591(6) 0.3433(3) 0.3089(4) 0.0759(17) Uani 1 1 d U
H124 H 0.9096 0.3649 0.2774 0.091 Uiso 1 1 calc R
H125 H 0.9101 0.3268 0.3499 0.091 Uiso 1 1 calc R
C89 C 1.0249(7) 0.3953(4) 0.3278(4) 0.090(2) Uani 1 1 d DU
H126 H 0.9866 0.4115 0.3727 0.108 Uiso 1 1 calc R
H127 H 1.1019 0.3721 0.3323 0.108 Uiso 1 1 calc R
C90 C 1.0362(9) 0.4483(5) 0.2863(6) 0.129(3) Uani 1 1 d DU
H135 H 1.0870 0.4343 0.2442 0.193 Uiso 1 1 calc R
H136 H 1.0683 0.4814 0.3069 0.193 Uiso 1 1 calc R
H137 H 0.9616 0.4688 0.2766 0.193 Uiso 1 1 calc R
C91 C 0.8059(5) 0.3954(3) 0.5431(4) 0.0636(16) Uani 1 1 d U
H131 H 0.8111 0.3747 0.5886 0.076 Uiso 1 1 calc R
H132 H 0.7262 0.4171 0.5441 0.076 Uiso 1 1 calc R
C92 C 0.8317(5) 0.3425(4) 0.4963(4) 0.0730(18) Uani 1 1 d U
H133 H 0.8200 0.3624 0.4515 0.088 Uiso 1 1 calc R
H134 H 0.7776 0.3099 0.5108 0.088 Uiso 1 1 calc R
Cl3 Cl 0.89294(13) 0.45840(8) 0.52603(9) 0.0702(5) Uani 1 1 d .
Cl4 Cl 0.97474(13) 0.29731(9) 0.48859(9) 0.0683(4) Uani 1 1 d .

loop_
_atom_site_aniso_label
_atom_site_aniso_U_11
_atom_site_aniso_U_22
_atom_site_aniso_U_33
_atom_site_aniso_U_23
_atom_site_aniso_U_13
_atom_site_aniso_U_12
C1 0.035(2) 0.028(2) 0.022(2) -0.0038(17) -0.0026(17) -0.0047(18)
C2 0.034(2) 0.023(2) 0.028(2) -0.0017(17) -0.0054(18) -0.0077(18)
C3 0.0262(19) 0.029(2) 0.0228(19) -0.0050(16) -0.0018(16) -0.0083(17)
C4 0.026(2) 0.029(2) 0.027(2) -0.0012(17) -0.0054(17) -0.0088(17)
C5 0.031(2) 0.023(2) 0.027(2) 0.0000(17) -0.0084(17) -0.0069(17)
C6 0.0249(19) 0.022(2) 0.028(2) -0.0025(16) -0.0053(17) -0.0041(16)
C7 0.029(2) 0.023(2) 0.0215(19) -0.0009(16) -0.0023(16) -0.0045(17)
C8 0.041(2) 0.025(2) 0.024(2) -0.0010(17) -0.0072(18) -0.0107(19)
C9 0.036(2) 0.024(2) 0.028(2) -0.0014(17) -0.0084(18) -0.0119(18)
C10 0.0253(19) 0.023(2) 0.0258(19) -0.0034(16) -0.0104(16) -0.0041(16)
C11 0.0233(19) 0.023(2) 0.0257(19) -0.0058(16) -0.0077(16) -0.0021(16)
C12 0.029(2) 0.021(2) 0.030(2) -0.0024(17) -0.0084(17) -0.0020(17)
C13 0.026(2) 0.023(2) 0.027(2) -0.0050(16) -0.0067(16) -0.0032(17)
C14 0.031(2) 0.026(2) 0.026(2) -0.0005(17) -0.0066(17) -0.0085(17)
C15 0.033(2) 0.030(2) 0.025(2) -0.0043(17) -0.0081(18) -0.0052(18)
C16 0.033(2) 0.026(2) 0.025(2) -0.0018(17) -0.0087(17) -0.0092(18)
C17 0.028(2) 0.022(2) 0.027(2) 0.0007(16) -0.0097(17) -0.0002(17)
C18 0.026(2) 0.022(2) 0.030(2) 0.0012(16) -0.0105(17) -0.0022(16)
C19 0.030(2) 0.028(2) 0.024(2) -0.0021(17) -0.0053(17) -0.0024(18)
C20 0.029(2) 0.025(2) 0.029(2) 0.0014(17) -0.0108(17) -0.0050(17)
C21 0.028(2) 0.020(2) 0.033(2) -0.0002(17) -0.0093(17) -0.0045(17)
C22 0.028(2) 0.026(2) 0.025(2) -0.0030(17) -0.0055(17) -0.0024(17)
C23 0.034(2) 0.025(2) 0.027(2) -0.0033(17) -0.0053(18) -0.0046(18)
C24 0.084(4) 0.027(3) 0.034(3) 0.002(2) -0.020(3) -0.014(3)
C25 0.035(2) 0.037(3) 0.032(2) -0.015(2) -0.0053(19) -0.001(2)
C26 0.043(3) 0.027(2) 0.026(2) 0.0006(18) -0.0076(19) -0.007(2)
C27 0.064(3) 0.038(3) 0.019(2) 0.0013(19) -0.003(2) -0.010(2)
C28 0.061(3) 0.028(3) 0.047(3) -0.004(2) -0.026(3) -0.001(2)
C29 0.040(2) 0.033(3) 0.027(2) -0.0047(19) 0.001(2) -0.006(2)
O1 0.060(2) 0.0204(16) 0.0320(16) -0.0020(13) -0.0117(15) -0.0092(15)
O2 0.0321(16) 0.0327(17) 0.0255(15) -0.0093(12) -0.0048(12) -0.0102(13)
O3 0.0427(17) 0.0268(16) 0.0251(15) -0.0002(12) -0.0110(13) -0.0119(14)
O4 0.0423(17) 0.0234(15) 0.0248(15) -0.0020(12) -0.0079(13) -0.0083(13)
O5 0.0434(17) 0.0219(15) 0.0259(15) -0.0043(12) -0.0063(13) -0.0083(13)
O6 0.0498(19) 0.0286(17) 0.0223(15) 0.0040(12) -0.0060(14) -0.0101(14)
O7 0.0401(17) 0.0240(16) 0.0348(16) -0.0008(13) -0.0114(14) -0.0082(13)
O8 0.0436(18) 0.0271(16) 0.0250(15) -0.0061(12) -0.0027(13) -0.0054(14)
N1 0.0298(17) 0.0207(17) 0.0229(17) 0.0000(13) -0.0057(14) -0.0057(14)
N2 0.0356(19) 0.0219(18) 0.0265(18) -0.0010(14) -0.0081(15) -0.0064(15)
B1 0.037(2) 0.019(2) 0.025(2) -0.0031(18) -0.007(2) -0.004(2)
F1 0.0536(16) 0.0261(14) 0.0330(14) -0.0038(11) -0.0053(12) 0.0070(12)
F2 0.0401(15) 0.0409(16) 0.0384(14) -0.0018(12) -0.0137(12) -0.0158(12)
Cl1 0.0476(6) 0.0264(6) 0.0280(5) -0.0027(4) -0.0076(5) -0.0097(5)
C30 0.031(2) 0.022(2) 0.0223(19) -0.0043(16) -0.0091(17) -0.0065(17)
C31 0.030(2) 0.023(2) 0.032(2) 0.0009(17) -0.0090(17) -0.0042(17)
C32 0.031(2) 0.020(2) 0.033(2) -0.0044(17) -0.0117(17) -0.0041(17)
C33 0.038(2) 0.022(2) 0.025(2) -0.0095(16) -0.0118(17) -0.0006(18)
C34 0.034(2) 0.025(2) 0.0209(19) -0.0027(16) -0.0076(17) -0.0048(18)
C35 0.0260(19) 0.024(2) 0.0250(19) 0.0000(16) -0.0074(16) -0.0017(17)
C36 0.0267(19) 0.020(2) 0.0203(18) -0.0040(15) -0.0029(16) -0.0020(16)
C37 0.037(2) 0.025(2) 0.0216(19) -0.0040(16) -0.0034(17) -0.0053(18)
C38 0.036(2) 0.023(2) 0.0215(19) -0.0006(16) -0.0035(17) -0.0033(18)
C39 0.031(2) 0.0184(19) 0.0256(19) -0.0024(16) -0.0074(17) -0.0062(16)
C40 0.030(2) 0.0171(19) 0.027(2) -0.0032(16) -0.0040(17) -0.0029(16)
C41 0.049(3) 0.022(2) 0.025(2) -0.0007(17) -0.0048(19) -0.011(2)
C42 0.032(2) 0.023(2) 0.025(2) -0.0009(16) -0.0048(17) -0.0063(17)
C43 0.038(2) 0.022(2) 0.026(2) -0.0049(17) -0.0042(18) -0.0062(18)
C44 0.052(3) 0.024(2) 0.028(2) -0.0010(18) -0.006(2) -0.010(2)
C45 0.050(3) 0.030(2) 0.023(2) -0.0071(17) -0.0077(19) -0.009(2)
C46 0.034(2) 0.028(2) 0.0195(19) -0.0036(16) -0.0037(17) -0.0054(18)
C47 0.031(2) 0.029(2) 0.027(2) -0.0029(17) -0.0034(17) -0.0069(18)
C48 0.044(2) 0.028(2) 0.022(2) -0.0045(17) -0.0044(18) -0.0104(19)
C49 0.037(2) 0.035(2) 0.0177(19) -0.0029(17) -0.0018(17) -0.0031(19)
C50 0.030(2) 0.026(2) 0.026(2) 0.0016(17) -0.0056(17) -0.0079(17)
C51 0.033(2) 0.021(2) 0.025(2) -0.0025(16) -0.0045(17) -0.0053(17)
C52 0.035(2) 0.025(2) 0.0206(19) -0.0003(16) -0.0047(17) -0.0050(18)
C53 0.043(3) 0.029(2) 0.026(2) 0.0007(18) -0.0066(19) -0.010(2)
C54 0.047(3) 0.019(2) 0.049(3) -0.005(2) -0.011(2) -0.002(2)
C55 0.066(3) 0.030(3) 0.023(2) -0.0024(18) -0.009(2) -0.009(2)
C56 0.062(3) 0.037(3) 0.029(2) -0.007(2) -0.011(2) -0.009(2)
C57 0.043(3) 0.046(3) 0.042(3) 0.011(2) -0.014(2) -0.009(2)
C58 0.076(4) 0.024(2) 0.029(2) -0.0068(19) 0.000(2) -0.011(2)
O9 0.0549(19) 0.0253(16) 0.0241(15) 0.0017(12) -0.0057(14) -0.0146(15)
O10 0.0383(17) 0.0197(15) 0.0382(17) -0.0046(12) -0.0089(14) -0.0077(13)
O11 0.0540(19) 0.0250(16) 0.0233(15) -0.0068(12) -0.0078(14) -0.0076(14)
O12 0.0446(17) 0.0195(15) 0.0238(14) -0.0026(12) -0.0050(13) -0.0042(13)
O13 0.0572(19) 0.0206(15) 0.0242(15) -0.0029(12) -0.0064(14) -0.0089(14)
O14 0.063(2) 0.0337(18) 0.0249(15) -0.0067(13) -0.0038(15) -0.0113(16)
O15 0.0351(16) 0.0300(17) 0.0311(16) 0.0041(13) -0.0081(13) -0.0096(13)
O16 0.058(2) 0.0258(17) 0.0250(15) -0.0017(13) -0.0037(14) -0.0136(15)
N3 0.0329(18) 0.0195(17) 0.0203(16) -0.0003(13) -0.0085(14) -0.0035(14)
N4 0.0348(18) 0.0199(17) 0.0214(16) -0.0062(13) -0.0033(14) -0.0065(15)
B2 0.055(3) 0.021(2) 0.028(2) -0.0028(19) -0.007(2) 0.001(2)
F3 0.075(2) 0.056(2) 0.0490(17) -0.0207(15) -0.0243(16) 0.0298(17)
F4 0.102(3) 0.0376(17) 0.0313(15) -0.0064(12) 0.0028(16) -0.0345(17)
Cl2 0.0460(6) 0.0276(6) 0.0257(5) -0.0034(4) -0.0089(5) -0.0122(5)
N5 0.0283(18) 0.033(2) 0.0321(18) -0.0048(15) -0.0044(15) -0.0034(15)
N6 0.0307(19) 0.060(3) 0.042(2) -0.0040(19) -0.0080(17) -0.0116(19)
C59 0.030(2) 0.030(2) 0.040(2) -0.0071(19) 0.0002(19) -0.0034(19)
C60 0.042(3) 0.053(3) 0.048(3) 0.004(2) -0.009(2) -0.011(2)
C61 0.051(3) 0.068(4) 0.041(3) 0.002(3) -0.007(2) -0.019(3)
C62 0.081(5) 0.091(5) 0.069(4) 0.019(4) -0.028(4) -0.045(4)
C63 0.028(2) 0.037(2) 0.039(2) -0.005(2) -0.0071(19) -0.0071(19)
C64 0.044(3) 0.040(3) 0.063(3) -0.017(2) -0.013(2) -0.006(2)
C65 0.058(3) 0.038(3) 0.054(3) -0.008(2) -0.011(3) -0.017(2)
C66 0.106(6) 0.073(5) 0.109(6) -0.012(4) -0.056(5) -0.023(4)
C67 0.028(2) 0.041(3) 0.047(3) -0.018(2) -0.008(2) 0.001(2)
C68 0.030(2) 0.063(3) 0.065(3) -0.036(3) -0.006(2) -0.001(2)
C69 0.036(3) 0.081(4) 0.087(4) -0.054(3) -0.006(3) -0.005(3)
C70 0.059(4) 0.108(5) 0.129(5) -0.083(4) -0.003(4) -0.010(4)
C71 0.033(2) 0.040(3) 0.042(3) 0.003(2) -0.010(2) -0.005(2)
C72 0.036(2) 0.060(3) 0.044(3) 0.009(2) -0.016(2) -0.015(2)
C73 0.052(3) 0.071(4) 0.058(3) 0.023(3) -0.025(3) -0.022(3)
C74 0.090(5) 0.114(6) 0.067(4) 0.042(4) -0.036(4) -0.037(5)
C75 0.033(2) 0.078(3) 0.040(3) 0.005(2) -0.019(2) -0.012(2)
C76 0.052(3) 0.140(5) 0.057(3) 0.025(3) -0.023(3) -0.024(3)
C77 0.051(3) 0.114(5) 0.052(3) 0.024(3) -0.009(3) -0.017(3)
C78 0.146(7) 0.172(8) 0.105(6) -0.008(6) -0.042(5) 0.010(6)
C79 0.028(2) 0.038(3) 0.047(3) -0.007(2) -0.004(2) -0.009(2)
C80 0.033(2) 0.045(3) 0.048(3) -0.008(2) -0.008(2) -0.008(2)
C81 0.040(3) 0.050(3) 0.060(3) 0.002(3) -0.014(2) -0.014(2)
C82 0.058(4) 0.075(4) 0.072(4) 0.018(3) -0.021(3) -0.022(3)
C83 0.035(3) 0.089(4) 0.053(3) -0.021(3) -0.010(2) -0.001(3)
C84 0.056(3) 0.097(4) 0.069(3) -0.036(3) -0.022(3) 0.015(3)
C85 0.071(4) 0.084(4) 0.092(4) -0.043(4) -0.024(3) 0.017(3)
C86 0.099(5) 0.105(6) 0.125(6) -0.058(5) -0.043(5) 0.018(4)
C87 0.039(3) 0.059(3) 0.057(3) 0.005(2) -0.017(2) -0.024(2)
C88 0.069(3) 0.050(3) 0.127(4) -0.007(3) -0.053(3) -0.017(3)
C89 0.103(4) 0.058(4) 0.132(5) 0.015(4) -0.074(4) -0.029(3)
C90 0.130(6) 0.088(5) 0.199(7) 0.021(5) -0.097(6) -0.042(5)
C91 0.043(3) 0.060(4) 0.087(4) -0.013(3) -0.003(3) -0.014(3)
C92 0.057(4) 0.070(4) 0.097(5) -0.015(4) -0.022(3) -0.009(3)
Cl3 0.0591(9) 0.0597(10) 0.0909(12) -0.0254(9) 0.0066(8) -0.0207(8)
Cl4 0.0499(8) 0.0663(10) 0.0931(12) -0.0316(9) -0.0260(8) 0.0069(7)

loop_
_atom_type_symbol
_atom_type_description
_atom_type_scat_dispersion_real
_atom_type_scat_dispersion_imag
_atom_type_scat_source
C C 0.0033 0.0016 'International Tables Vol C Tables 4.2.6.8 and 6.1.1.4'
H H 0.0000 0.0000 'International Tables Vol C Tables 4.2.6.8 and 6.1.1.4'
N N 0.0061 0.0033 'International Tables Vol C Tables 4.2.6.8 and 6.1.1.4'
O O 0.0106 0.0060 'International Tables Vol C Tables 4.2.6.8 and 6.1.1.4'
B B 0.0013 0.0007 'International Tables Vol C Tables 4.2.6.8 and 6.1.1.4'
F F 0.0171 0.0103 'International Tables Vol C Tables 4.2.6.8 and 6.1.1.4'
Cl Cl 0.1484 0.1585 'International Tables Vol C Tables 4.2.6.8 and 6.1.1.4'

loop_
_geom_angle_atom_site_label_1
_geom_angle_atom_site_label_2
_geom_angle_atom_site_label_3
_geom_angle
C2 C1 C6 120.0(4)
C2 C1 H1 120.0
C6 C1 H1 120.0
O1 C2 C1 124.6(4)
O1 C2 C3 115.3(4)
C1 C2 C3 120.1(4)
O2 C3 C4 120.3(4)
O2 C3 C2 120.1(4)
C4 C3 C2 119.6(4)
O3 C4 C5 125.1(4)
O3 C4 C3 114.4(4)
C5 C4 C3 120.5(4)
C4 C5 C6 120.2(4)
C4 C5 H2 119.9
C6 C5 H2 119.9
C1 C6 C5 119.6(4)
C1 C6 C7 122.0(4)
C5 C6 C7 118.4(4)
N1 C7 C8 106.8(4)
N1 C7 C6 123.8(3)
C8 C7 C6 129.5(4)
C9 C8 C7 108.6(4)
C9 C8 H3 125.7
C7 C8 H3 125.7
C8 C9 C10 107.6(4)
C8 C9 H4 126.2
C10 C9 H4 126.2
N1 C10 C9 107.3(3)
N1 C10 C11 122.7(3)
C9 C10 C11 129.9(4)
O4 C11 C12 120.9(4)
O4 C11 C10 115.9(3)
C12 C11 C10 123.0(4)
C11 C12 C13 119.4(4)
C11 C12 H5 120.3
C13 C12 H5 120.3
O5 C13 C12 121.1(4)
O5 C13 C14 116.1(3)
C12 C13 C14 122.8(4)
C15 C14 N2 107.8(3)
C15 C14 C13 129.3(4)
N2 C14 C13 122.9(4)
C14 C15 C16 107.9(4)
C14 C15 H6 126.1
C16 C15 H6 126.1
C15 C16 C17 107.9(4)
C15 C16 H7 126.0
C17 C16 H7 126.0
N2 C17 C16 107.6(4)
N2 C17 C18 122.6(4)
C16 C17 C18 129.8(4)
C23 C18 C19 120.5(4)
C23 C18 C17 121.3(4)
C19 C18 C17 118.2(4)
C20 C19 C18 119.6(4)
C20 C19 H8 120.2
C18 C19 H8 120.2
O6 C20 C19 124.3(4)
O6 C20 C21 115.0(4)
C19 C20 C21 120.7(4)
O7 C21 C20 120.7(3)
O7 C21 C22 119.6(4)
C20 C21 C22 119.6(4)
O8 C22 C23 124.9(4)
O8 C22 C21 115.0(4)
C23 C22 C21 120.1(4)
C18 C23 C22 119.5(4)
C18 C23 H9 120.2
C22 C23 H9 120.2
O1 C24 H10 109.5
O1 C24 H11 109.5
H10 C24 H11 109.5
O1 C24 H12 109.5
H10 C24 H12 109.5
H11 C24 H12 109.5
O2 C25 H13 109.5
O2 C25 H14 109.5
H13 C25 H14 109.5
O2 C25 H15 109.5
H13 C25 H15 109.5
H14 C25 H15 109.5
O3 C26 H16 109.5
O3 C26 H17 109.5
H16 C26 H17 109.5
O3 C26 H18 109.5
H16 C26 H18 109.5
H17 C26 H18 109.5
O6 C27 H19 109.5
O6 C27 H20 109.5
H19 C27 H20 109.5
O6 C27 H21 109.5
H19 C27 H21 109.5
H20 C27 H21 109.5
O7 C28 H22 109.5
O7 C28 H23 109.5
H22 C28 H23 109.5
O7 C28 H24 109.5
H22 C28 H24 109.5
H23 C28 H24 109.5
O8 C29 H25 109.5
O8 C29 H26 109.5
H25 C29 H26 109.5
O8 C29 H27 109.5
H25 C29 H27 109.5
H26 C29 H27 109.5
C2 O1 C24 117.1(3)
C3 O2 C25 114.1(3)
C4 O3 C26 116.1(3)
C11 O4 B1 120.0(3)
C13 O5 B1 119.9(3)
C20 O6 C27 116.5(3)
C21 O7 C28 113.3(3)
C22 O8 C29 116.1(3)
C7 N1 C10 109.7(3)
C7 N1 H28 125.1
C10 N1 H28 125.1
C17 N2 C14 108.8(3)
C17 N2 H29 125.6
C14 N2 H29 125.6
F2 B1 F1 110.5(4)
F2 B1 O5 109.7(4)
F1 B1 O5 107.7(3)
F2 B1 O4 109.3(4)
F1 B1 O4 107.7(4)
O5 B1 O4 111.9(3)
C35 C30 C31 119.9(4)
C35 C30 H30 120.0
C31 C30 H30 120.0
O9 C31 C32 115.8(4)
O9 C31 C30 123.5(4)
C32 C31 C30 120.7(4)
O10 C32 C31 120.8(4)
O10 C32 C33 119.8(4)
C31 C32 C33 119.1(4)
O11 C33 C34 124.1(4)
O11 C33 C32 115.7(4)
C34 C33 C32 120.1(4)
C35 C34 C33 119.9(4)
C35 C34 H31 120.0
C33 C34 H31 120.0
C30 C35 C34 119.9(4)
C30 C35 C36 121.5(4)
C34 C35 C36 118.4(4)
N3 C36 C37 107.5(3)
N3 C36 C35 123.6(3)
C37 C36 C35 128.5(4)
C38 C37 C36 108.2(4)
C38 C37 H32 125.9
C36 C37 H32 125.9
C37 C38 C39 107.7(3)
C37 C38 H33 126.1
C39 C38 H33 126.1
C38 C39 N3 107.2(4)
C38 C39 C40 129.5(4)
N3 C39 C40 123.2(4)
O12 C40 C41 121.0(4)
O12 C40 C39 115.1(3)
C41 C40 C39 123.7(4)
C42 C41 C40 119.9(4)
C42 C41 H34 120.0
C40 C41 H34 120.0
O13 C42 C41 121.6(4)
O13 C42 C43 115.9(4)
C41 C42 C43 122.4(4)
C44 C43 N4 107.5(4)
C44 C43 C42 130.8(4)
N4 C43 C42 121.6(4)
C43 C44 C45 107.8(4)
C43 C44 H35 126.1
C45 C44 H35 126.1
C44 C45 C46 108.4(4)
C44 C45 H36 125.8
C46 C45 H36 125.8
N4 C46 C45 106.7(3)
N4 C46 C47 122.4(4)
C45 C46 C47 130.8(4)
C52 C47 C48 120.1(4)
C52 C47 C46 121.7(4)
C48 C47 C46 118.2(4)
C49 C48 C47 119.8(4)
C49 C48 H37 120.1
C47 C48 H37 120.1
O14 C49 C50 116.5(4)
O14 C49 C48 123.5(4)
C50 C49 C48 120.0(4)
C49 C50 O15 120.3(4)
C49 C50 C51 120.7(4)
O15 C50 C51 119.0(4)
O16 C51 C50 115.8(3)
O16 C51 C52 125.0(4)
C50 C51 C52 119.2(4)
C47 C52 C51 120.2(4)
C47 C52 H38 119.9
C51 C52 H38 119.9
O9 C53 H39 109.5
O9 C53 H40 109.5
H39 C53 H40 109.5
O9 C53 H41 109.5
H39 C53 H41 109.5
H40 C53 H41 109.5
O10 C54 H42 109.5
O10 C54 H43 109.5
H42 C54 H43 109.5
O10 C54 H44 109.5
H42 C54 H44 109.5
H43 C54 H44 109.5
O11 C55 H45 109.5
O11 C55 H46 109.5
H45 C55 H46 109.5
O11 C55 H47 109.5
H45 C55 H47 109.5
H46 C55 H47 109.5
O14 C56 H48 109.5
O14 C56 H49 109.5
H48 C56 H49 109.5
O14 C56 H50 109.5
H48 C56 H50 109.5
H49 C56 H50 109.5
O15 C57 H51 109.5
O15 C57 H52 109.5
H51 C57 H52 109.5
O15 C57 H53 109.5
H51 C57 H53 109.5
H52 C57 H53 109.5
O16 C58 H54 109.5
O16 C58 H55 109.5
H54 C58 H55 109.5
O16 C58 H56 109.5
H54 C58 H56 109.5
H55 C58 H56 109.5
C31 O9 C53 116.3(3)
C32 O10 C54 114.5(3)
C33 O11 C55 117.0(3)
C40 O12 B2 119.8(3)
C42 O13 B2 119.0(3)
C49 O14 C56 117.0(3)
C50 O15 C57 113.3(3)
C51 O16 C58 116.1(3)
C36 N3 C39 109.4(3)
C36 N3 H57 125.3
C39 N3 H57 125.3
C46 N4 C43 109.5(3)
C46 N4 H58 125.2
C43 N4 H58 125.2
F4 B2 F3 111.1(4)
F4 B2 O12 109.1(4)
F3 B2 O12 108.2(4)
F4 B2 O13 108.4(4)
F3 B2 O13 107.7(4)
O12 B2 O13 112.4(4)
C71 N5 C67 112.3(4)
C71 N5 C59 105.9(3)
C67 N5 C59 110.6(3)
C71 N5 C63 110.8(3)
C67 N5 C63 106.1(3)
C59 N5 C63 111.2(3)
C79 N6 C83 111.6(4)
C79 N6 C75 106.3(3)
C83 N6 C75 111.0(4)
C79 N6 C87 110.5(4)
C83 N6 C87 106.7(4)
C75 N6 C87 110.8(4)
C60 C59 N5 116.2(4)
C60 C59 H59 108.2
N5 C59 H59 108.2
C60 C59 H60 108.2
N5 C59 H60 108.2
H59 C59 H60 107.4
C59 C60 C61 110.7(4)
C59 C60 H61 109.5
C61 C60 H61 109.5
C59 C60 H62 109.5
C61 C60 H62 109.5
H61 C60 H62 108.1
C62 C61 C60 114.1(5)
C62 C61 H63 108.7
C60 C61 H63 108.7
C62 C61 H64 108.7
C60 C61 H64 108.7
H63 C61 H64 107.6
C61 C62 H65 109.5
C61 C62 H66 109.5
H65 C62 H66 109.5
C61 C62 H67 109.5
H65 C62 H67 109.5
H66 C62 H67 109.5
C64 C63 N5 115.7(4)
C64 C63 H68 108.4
N5 C63 H68 108.4
C64 C63 H69 108.4
N5 C63 H69 108.4
H68 C63 H69 107.4
C65 C64 C63 111.0(4)
C65 C64 H70 109.4
C63 C64 H70 109.4
C65 C64 H71 109.4
C63 C64 H71 109.4
H70 C64 H71 108.0
C64 C65 C66 114.5(5)
C64 C65 H72 108.6
C66 C65 H72 108.6
C64 C65 H73 108.6
C66 C65 H73 108.6
H72 C65 H73 107.6
C65 C66 H74 109.5
C65 C66 H75 109.5
H74 C66 H75 109.5
C65 C66 H76 109.5
H74 C66 H76 109.5
H75 C66 H76 109.5
N5 C67 C68 115.1(4)
N5 C67 H77 108.5
C68 C67 H77 108.5
N5 C67 H78 108.5
C68 C67 H78 108.5
H77 C67 H78 107.5
C69 C68 C67 109.9(4)
C69 C68 H79 109.7
C67 C68 H79 109.7
C69 C68 H80 109.7
C67 C68 H80 109.7
H79 C68 H80 108.2
C70 C69 C68 111.9(5)
C70 C69 H81 109.2
C68 C69 H81 109.2
C70 C69 H82 109.2
C68 C69 H82 109.2
H81 C69 H82 107.9
C69 C70 H83 109.5
C69 C70 H84 109.5
H83 C70 H84 109.5
C69 C70 H85 109.5
H83 C70 H85 109.5
H84 C70 H85 109.5
N5 C71 C72 116.1(4)
N5 C71 H86 108.3
C72 C71 H86 108.3
N5 C71 H87 108.3
C72 C71 H87 108.3
H86 C71 H87 107.4
C73 C72 C71 109.1(4)
C73 C72 H88 109.9
C71 C72 H88 109.9
C73 C72 H89 109.9
C71 C72 H89 109.9
H88 C72 H89 108.3
C72 C73 C74 112.0(5)
C72 C73 H90 109.2
C74 C73 H90 109.2
C72 C73 H91 109.2
C74 C73 H91 109.2
H90 C73 H91 107.9
C73 C74 H92 109.5
C73 C74 H93 109.5
H92 C74 H93 109.5
C73 C74 H94 109.5
H92 C74 H94 109.5
H93 C74 H94 109.5
C76 C75 N6 114.3(4)
C76 C75 H95 108.7
N6 C75 H95 108.7
C76 C75 H96 108.7
N6 C75 H96 108.7
H95 C75 H96 107.6
C75 C76 C77 111.7(5)
C75 C76 H97 109.3
C77 C76 H97 109.3
C75 C76 H98 109.3
C77 C76 H98 109.3
H97 C76 H98 107.9
C78 C77 C76 112.5(7)
C78 C77 H99 109.1
C76 C77 H99 109.1
C78 C77 H100 109.1
C76 C77 H100 109.1
H99 C77 H100 107.8
C77 C78 H101 109.5
C77 C78 H102 109.5
H101 C78 H102 109.5
C77 C78 H103 109.5
H101 C78 H103 109.5
H102 C78 H103 109.5
N6 C79 C80 115.7(4)
N6 C79 H104 108.3
C80 C79 H104 108.3
N6 C79 H105 108.3
C80 C79 H105 108.3
H104 C79 H105 107.4
C79 C80 C81 110.0(4)
C79 C80 H106 109.7
C81 C80 H106 109.7
C79 C80 H107 109.7
C81 C80 H107 109.7
H106 C80 H107 108.2
C82 C81 C80 112.5(4)
C82 C81 H108 109.1
C80 C81 H108 109.1
C82 C81 H109 109.1
C80 C81 H109 109.1
H108 C81 H109 107.8
C81 C82 H110 109.5
C81 C82 H111 109.5
H110 C82 H111 109.5
C81 C82 H112 109.5
H110 C82 H112 109.5
H111 C82 H112 109.5
C84 C83 N6 116.8(5)
C84 C83 H113 108.1
N6 C83 H113 108.1
C84 C83 H114 108.1
N6 C83 H114 108.1
H113 C83 H114 107.3
C85 C84 C83 118.3(6)
C85 C84 H115 107.7
C83 C84 H115 107.7
C85 C84 H116 107.7
C83 C84 H116 107.7
H115 C84 H116 107.1
C84 C85 C86 110.3(7)
C84 C85 H117 109.6
C86 C85 H117 109.6
C84 C85 H118 109.6
C86 C85 H118 109.6
H117 C85 H118 108.1
C85 C86 H119 109.5
C85 C86 H120 109.5
H119 C86 H120 109.5
C85 C86 H121 109.5
H119 C86 H121 109.5
H120 C86 H121 109.5
N6 C87 C88 114.2(4)
N6 C87 H122 108.7
C88 C87 H122 108.7
N6 C87 H123 108.7
C88 C87 H123 108.7
H122 C87 H123 107.6
C89 C88 C87 110.9(6)
C89 C88 H124 109.5
C87 C88 H124 109.5
C89 C88 H125 109.5
C87 C88 H125 109.5
H124 C88 H125 108.0
C90 C89 C88 116.7(7)
C90 C89 H126 108.1
C88 C89 H126 108.1
C90 C89 H127 108.1
C88 C89 H127 108.1
H126 C89 H127 107.3
C89 C90 H135 109.5
C89 C90 H136 109.5
H135 C90 H136 109.5
C89 C90 H137 109.5
H135 C90 H137 109.5
H136 C90 H137 109.5
C92 C91 Cl3 115.7(5)
C92 C91 H131 108.4
Cl3 C91 H131 108.4
C92 C91 H132 108.4
Cl3 C91 H132 108.4
H131 C91 H132 107.4
C91 C92 Cl4 114.0(5)
C91 C92 H133 108.8
Cl4 C92 H133 108.8
C91 C92 H134 108.8
Cl4 C92 H134 108.8
H133 C92 H134 107.6

loop_
_geom_bond_atom_site_label_1
_geom_bond_atom_site_label_2
_geom_bond_distance
C1 C2 1.390(6)
C1 C6 1.393(6)
C1 H1 0.9500
C2 O1 1.365(5)
C2 C3 1.391(6)
C3 O2 1.379(5)
C3 C4 1.391(6)
C4 O3 1.369(5)
C4 C5 1.374(6)
C5 C6 1.396(6)
C5 H2 0.9500
C6 C7 1.463(6)
C7 N1 1.362(5)
C7 C8 1.398(6)
C8 C9 1.376(6)
C8 H3 0.9500
C9 C10 1.389(5)
C9 H4 0.9500
C10 N1 1.379(5)
C10 C11 1.422(5)
C11 O4 1.323(5)
C11 C12 1.390(5)
C12 C13 1.391(6)
C12 H5 0.9500
C13 O5 1.318(5)
C13 C14 1.429(5)
C14 C15 1.384(6)
C14 N2 1.385(5)
C15 C16 1.386(6)
C15 H6 0.9500
C16 C17 1.396(6)
C16 H7 0.9500
C17 N2 1.371(5)
C17 C18 1.463(6)
C18 C23 1.390(6)
C18 C19 1.406(6)
C19 C20 1.378(6)
C19 H8 0.9500
C20 O6 1.370(5)
C20 C21 1.390(6)
C21 O7 1.380(5)
C21 C22 1.409(6)
C22 O8 1.361(5)
C22 C23 1.391(6)
C23 H9 0.9500
C24 O1 1.423(5)
C24 H10 0.9800
C24 H11 0.9800
C24 H12 0.9800
C25 O2 1.441(5)
C25 H13 0.9800
C25 H14 0.9800
C25 H15 0.9800
C26 O3 1.429(5)
C26 H16 0.9800
C26 H17 0.9800
C26 H18 0.9800
C27 O6 1.433(5)
C27 H19 0.9800
C27 H20 0.9800
C27 H21 0.9800
C28 O7 1.425(6)
C28 H22 0.9800
C28 H23 0.9800
C28 H24 0.9800
C29 O8 1.430(5)
C29 H25 0.9800
C29 H26 0.9800
C29 H27 0.9800
O4 B1 1.475(5)
O5 B1 1.473(5)
N1 H28 0.8800
N2 H29 0.8800
B1 F2 1.373(6)
B1 F1 1.387(6)
C30 C35 1.388(5)
C30 C31 1.391(6)
C30 H30 0.9500
C31 O9 1.372(5)
C31 C32 1.387(6)
C32 O10 1.382(5)
C32 C33 1.402(6)
C33 O11 1.370(5)
C33 C34 1.394(6)
C34 C35 1.391(6)
C34 H31 0.9500
C35 C36 1.459(6)
C36 N3 1.355(5)
C36 C37 1.395(5)
C37 C38 1.381(6)
C37 H32 0.9500
C38 C39 1.386(6)
C38 H33 0.9500
C39 N3 1.389(5)
C39 C40 1.424(6)
C40 O12 1.322(5)
C40 C41 1.382(6)
C41 C42 1.367(6)
C41 H34 0.9500
C42 O13 1.320(5)
C42 C43 1.428(6)
C43 C44 1.376(6)
C43 N4 1.383(5)
C44 C45 1.384(6)
C44 H35 0.9500
C45 C46 1.394(6)
C45 H36 0.9500
C46 N4 1.366(5)
C46 C47 1.459(6)
C47 C52 1.390(6)
C47 C48 1.394(6)
C48 C49 1.395(6)
C48 H37 0.9500
C49 O14 1.365(5)
C49 C50 1.383(6)
C50 O15 1.383(5)
C50 C51 1.395(6)
C51 O16 1.353(5)
C51 C52 1.399(5)
C52 H38 0.9500
C53 O9 1.436(5)
C53 H39 0.9800
C53 H40 0.9800
C53 H41 0.9800
C54 O10 1.433(5)
C54 H42 0.9800
C54 H43 0.9800
C54 H44 0.9800
C55 O11 1.428(5)
C55 H45 0.9800
C55 H46 0.9800
C55 H47 0.9800
C56 O14 1.428(6)
C56 H48 0.9800
C56 H49 0.9800
C56 H50 0.9800
C57 O15 1.438(6)
C57 H51 0.9800
C57 H52 0.9800
C57 H53 0.9800
C58 O16 1.421(5)
C58 H54 0.9800
C58 H55 0.9800
C58 H56 0.9800
O12 B2 1.465(6)
O13 B2 1.484(6)
N3 H57 0.8800
N4 H58 0.8800
B2 F4 1.367(6)
B2 F3 1.388(7)
N5 C71 1.507(6)
N5 C67 1.514(6)
N5 C59 1.522(5)
N5 C63 1.525(6)
N6 C79 1.518(6)
N6 C83 1.518(7)
N6 C75 1.523(6)
N6 C87 1.533(7)
C59 C60 1.517(7)
C59 H59 0.9900
C59 H60 0.9900
C60 C61 1.542(7)
C60 H61 0.9900
C60 H62 0.9900
C61 C62 1.494(8)
C61 H63 0.9900
C61 H64 0.9900
C62 H65 0.9800
C62 H66 0.9800
C62 H67 0.9800
C63 C64 1.518(7)
C63 H68 0.9900
C63 H69 0.9900
C64 C65 1.515(7)
C64 H70 0.9900
C64 H71 0.9900
C65 C66 1.549(9)
C65 H72 0.9900
C65 H73 0.9900
C66 H74 0.9800
C66 H75 0.9800
C66 H76 0.9800
C67 C68 1.533(7)
C67 H77 0.9900
C67 H78 0.9900
C68 C69 1.528(8)
C68 H79 0.9900
C68 H80 0.9900
C69 C70 1.512(9)
C69 H81 0.9900
C69 H82 0.9900
C70 H83 0.9800
C70 H84 0.9800
C70 H85 0.9800
C71 C72 1.528(6)
C71 H86 0.9900
C71 H87 0.9900
C72 C73 1.520(7)
C72 H88 0.9900
C72 H89 0.9900
C73 C74 1.520(8)
C73 H90 0.9900
C73 H91 0.9900
C74 H92 0.9800
C74 H93 0.9800
C74 H94 0.9800
C75 C76 1.495(8)
C75 H95 0.9900
C75 H96 0.9900
C76 C77 1.502(8)
C76 H97 0.9900
C76 H98 0.9900
C77 C78 1.419(11)
C77 H99 0.9900
C77 H100 0.9900
C78 H101 0.9800
C78 H102 0.9800
C78 H103 0.9800
C79 C80 1.521(7)
C79 H104 0.9900
C79 H105 0.9900
C80 C81 1.526(6)
C80 H106 0.9900
C80 H107 0.9900
C81 C82 1.517(8)
C81 H108 0.9900
C81 H109 0.9900
C82 H110 0.9800
C82 H111 0.9800
C82 H112 0.9800
C83 C84 1.511(9)
C83 H113 0.9900
C83 H114 0.9900
C84 C85 1.503(10)
C84 H115 0.9900
C84 H116 0.9900
C85 C86 1.545(10)
C85 H117 0.9900
C85 H118 0.9900
C86 H119 0.9800
C86 H120 0.9800
C86 H121 0.9800
C87 C88 1.538(9)
C87 H122 0.9900
C87 H123 0.9900
C88 C89 1.527(9)
C88 H124 0.9900
C88 H125 0.9900
C89 C90 1.311(9)
C89 H126 0.9900
C89 H127 0.9900
C90 H135 0.9800
C90 H136 0.9800
C90 H137 0.9800
C91 C92 1.432(9)
C91 Cl3 1.750(6)
C91 H131 0.9900
C91 H132 0.9900
C92 Cl4 1.805(7)
C92 H133 0.9900
C92 H134 0.9900

loop_
_geom_torsion_atom_site_label_1
_geom_torsion_atom_site_label_2
_geom_torsion_atom_site_label_3
_geom_torsion_atom_site_label_4
_geom_torsion
C6 C1 C2 O1 -179.6(4)
C6 C1 C2 C3 -0.1(6)
O1 C2 C3 O2 1.3(6)
C1 C2 C3 O2 -178.3(4)
O1 C2 C3 C4 178.8(4)
C1 C2 C3 C4 -0.8(6)
O2 C3 C4 O3 0.8(6)
C2 C3 C4 O3 -176.8(4)
O2 C3 C4 C5 178.8(4)
C2 C3 C4 C5 1.3(6)
O3 C4 C5 C6 176.8(4)
C3 C4 C5 C6 -1.0(6)
C2 C1 C6 C5 0.4(6)
C2 C1 C6 C7 -179.5(4)
C4 C5 C6 C1 0.1(6)
C4 C5 C6 C7 -179.9(4)
C1 C6 C7 N1 -7.7(6)
C5 C6 C7 N1 172.3(4)
C1 C6 C7 C8 172.5(4)
C5 C6 C7 C8 -7.4(7)
N1 C7 C8 C9 -1.3(5)
C6 C7 C8 C9 178.5(4)
C7 C8 C9 C10 0.6(5)
C8 C9 C10 N1 0.3(5)
C8 C9 C10 C11 -175.7(4)
N1 C10 C11 O4 -164.7(4)
C9 C10 C11 O4 10.8(6)
N1 C10 C11 C12 11.2(6)
C9 C10 C11 C12 -173.3(4)
O4 C11 C12 C13 7.5(6)
C10 C11 C12 C13 -168.2(4)
C11 C12 C13 O5 -6.7(6)
C11 C12 C13 C14 172.5(4)
O5 C13 C14 C15 -6.2(7)
C12 C13 C14 C15 174.7(4)
O5 C13 C14 N2 175.6(4)
C12 C13 C14 N2 -3.6(6)
N2 C14 C15 C16 -0.2(5)
C13 C14 C15 C16 -178.6(4)
C14 C15 C16 C17 0.0(5)
C15 C16 C17 N2 0.2(5)
C15 C16 C17 C18 -178.0(4)
N2 C17 C18 C23 13.1(6)
C16 C17 C18 C23 -169.0(4)
N2 C17 C18 C19 -166.2(4)
C16 C17 C18 C19 11.7(7)
C23 C18 C19 C20 -3.0(6)
C17 C18 C19 C20 176.3(4)
C18 C19 C20 O6 -179.6(4)
C18 C19 C20 C21 0.2(6)
O6 C20 C21 O7 5.5(6)
C19 C20 C21 O7 -174.4(4)
O6 C20 C21 C22 -178.1(4)
C19 C20 C21 C22 2.1(6)
O7 C21 C22 O8 -3.9(6)
C20 C21 C22 O8 179.6(4)
O7 C21 C22 C23 174.9(4)
C20 C21 C22 C23 -1.6(6)
C19 C18 C23 C22 3.4(6)
C17 C18 C23 C22 -175.9(4)
O8 C22 C23 C18 177.5(4)
C21 C22 C23 C18 -1.1(6)
C1 C2 O1 C24 0.7(7)
C3 C2 O1 C24 -178.8(4)
C4 C3 O2 C25 83.1(5)
C2 C3 O2 C25 -99.4(4)
C5 C4 O3 C26 10.0(6)
C3 C4 O3 C26 -172.0(4)
C12 C11 O4 B1 10.7(6)
C10 C11 O4 B1 -173.3(4)
C12 C13 O5 B1 -12.4(6)
C14 C13 O5 B1 168.5(4)
C19 C20 O6 C27 -2.3(6)
C21 C20 O6 C27 177.9(4)
C20 C21 O7 C28 -84.2(5)
C22 C21 O7 C28 99.3(5)
C23 C22 O8 C29 7.3(6)
C21 C22 O8 C29 -174.0(4)
C8 C7 N1 C10 1.5(5)
C6 C7 N1 C10 -178.3(4)
C9 C10 N1 C7 -1.1(5)
C11 C10 N1 C7 175.2(4)
C16 C17 N2 C14 -0.3(5)
C18 C17 N2 C14 178.0(4)
C15 C14 N2 C17 0.3(5)
C13 C14 N2 C17 178.9(4)
C13 O5 B1 F2 -93.3(4)
C13 O5 B1 F1 146.4(4)
C13 O5 B1 O4 28.1(5)
C11 O4 B1 F2 94.4(4)
C11 O4 B1 F1 -145.6(3)
C11 O4 B1 O5 -27.3(5)
C35 C30 C31 O9 -178.4(4)
C35 C30 C31 C32 0.3(6)
O9 C31 C32 O10 8.8(6)
C30 C31 C32 O10 -170.0(4)
O9 C31 C32 C33 -177.0(4)
C30 C31 C32 C33 4.2(6)
O10 C32 C33 O11 -10.0(6)
C31 C32 C33 O11 175.7(4)
O10 C32 C33 C34 169.9(4)
C31 C32 C33 C34 -4.4(6)
O11 C33 C34 C35 179.9(4)
C32 C33 C34 C35 0.0(6)
C31 C30 C35 C34 -4.8(6)
C31 C30 C35 C36 170.2(4)
C33 C34 C35 C30 4.6(6)
C33 C34 C35 C36 -170.5(4)
C30 C35 C36 N3 1.0(6)
C34 C35 C36 N3 176.1(4)
C30 C35 C36 C37 -170.2(4)
C34 C35 C36 C37 4.8(7)
N3 C36 C37 C38 0.2(5)
C35 C36 C37 C38 172.5(4)
C36 C37 C38 C39 0.8(5)
C37 C38 C39 N3 -1.5(5)
C37 C38 C39 C40 175.3(4)
C38 C39 C40 O12 -9.8(6)
N3 C39 C40 O12 166.5(4)
C38 C39 C40 C41 174.7(4)
N3 C39 C40 C41 -9.0(6)
O12 C40 C41 C42 -9.3(7)
C39 C40 C41 C42 165.9(4)
C40 C41 C42 O13 7.6(7)
C40 C41 C42 C43 -168.3(4)
O13 C42 C43 C44 -2.8(7)
C41 C42 C43 C44 173.3(5)
O13 C42 C43 N4 -178.4(4)
C41 C42 C43 N4 -2.3(7)
N4 C43 C44 C45 1.1(5)
C42 C43 C44 C45 -175.0(5)
C43 C44 C45 C46 -1.3(6)
C44 C45 C46 N4 1.0(5)
C44 C45 C46 C47 179.6(4)
N4 C46 C47 C52 19.1(6)
C45 C46 C47 C52 -159.4(5)
N4 C46 C47 C48 -160.8(4)
C45 C46 C47 C48 20.8(7)
C52 C47 C48 C49 0.0(7)
C46 C47 C48 C49 179.9(4)
C47 C48 C49 O14 -179.0(4)
C47 C48 C49 C50 -1.2(7)
O14 C49 C50 O15 1.1(6)
C48 C49 C50 O15 -176.8(4)
O14 C49 C50 C51 -179.0(4)
C48 C49 C50 C51 3.1(7)
C49 C50 C51 O16 176.9(4)
O15 C50 C51 O16 -3.3(6)
C49 C50 C51 C52 -3.6(6)
O15 C50 C51 C52 176.3(4)
C48 C47 C52 C51 -0.5(6)
C46 C47 C52 C51 179.6(4)
O16 C51 C52 C47 -178.2(4)
C50 C51 C52 C47 2.3(6)
C32 C31 O9 C53 161.9(4)
C30 C31 O9 C53 -19.4(6)
C31 C32 O10 C54 -97.4(5)
C33 C32 O10 C54 88.4(5)
C34 C33 O11 C55 0.0(6)
C32 C33 O11 C55 179.9(4)
C41 C40 O12 B2 -8.5(6)
C39 C40 O12 B2 175.9(4)
C41 C42 O13 B2 11.6(6)
C43 C42 O13 B2 -172.3(4)
C50 C49 O14 C56 165.7(4)
C48 C49 O14 C56 -16.4(7)
C49 C50 O15 C57 -81.4(5)
C51 C50 O15 C57 98.7(5)
C50 C51 O16 C58 -168.3(4)
C52 C51 O16 C58 12.2(6)
C37 C36 N3 C39 -1.1(4)
C35 C36 N3 C39 -173.9(4)
C38 C39 N3 C36 1.6(5)
C40 C39 N3 C36 -175.4(4)
C45 C46 N4 C43 -0.3(5)
C47 C46 N4 C43 -179.1(4)
C44 C43 N4 C46 -0.5(5)
C42 C43 N4 C46 176.0(4)
C40 O12 B2 F4 145.7(4)
C40 O12 B2 F3 -93.3(4)
C40 O12 B2 O13 25.5(6)
C42 O13 B2 F4 -147.7(4)
C42 O13 B2 F3 92.0(5)
C42 O13 B2 O12 -27.0(6)
C71 N5 C59 C60 -175.6(4)
C67 N5 C59 C60 62.4(5)
C63 N5 C59 C60 -55.2(5)
N5 C59 C60 C61 175.8(4)
C59 C60 C61 C62 73.9(7)
C71 N5 C63 C64 61.7(5)
C67 N5 C63 C64 -176.2(4)
C59 N5 C63 C64 -55.8(5)
N5 C63 C64 C65 -179.0(4)
C63 C64 C65 C66 -64.7(7)
C71 N5 C67 C68 -61.0(5)
C59 N5 C67 C68 57.1(6)
C63 N5 C67 C68 177.8(4)
N5 C67 C68 C69 -175.6(5)
C67 C68 C69 C70 178.0(6)
C67 N5 C71 C72 -61.5(5)
C59 N5 C71 C72 177.7(4)
C63 N5 C71 C72 57.0(5)
N5 C71 C72 C73 177.2(5)
C71 C72 C73 C74 -179.5(6)
C79 N6 C75 C76 -176.1(6)
C83 N6 C75 C76 -54.6(7)
C87 N6 C75 C76 63.8(7)
N6 C75 C76 C77 -179.2(6)
C75 C76 C77 C78 -163.8(8)
C83 N6 C79 C80 56.8(6)
C75 N6 C79 C80 177.9(4)
C87 N6 C79 C80 -61.8(6)
N6 C79 C80 C81 -176.2(4)
C79 C80 C81 C82 176.0(5)
C79 N6 C83 C84 63.2(6)
C75 N6 C83 C84 -55.2(7)
C87 N6 C83 C84 -176.1(5)
N6 C83 C84 C85 -86.4(7)
C83 C84 C85 C86 -172.6(6)
C79 N6 C87 C88 -60.9(6)
C83 N6 C87 C88 177.6(5)
C75 N6 C87 C88 56.6(6)
N6 C87 C88 C89 -174.3(5)
C87 C88 C89 C90 99.2(10)
Cl3 C91 C92 Cl4 58.4(7)
